data_7134115
loop_
_publ_author_name
'Mondal, Biplab'
'Saha, Shankhadeep'
'Maity, Sayani'
'Samanta, Bapan'
'Ghosh, Riya'
'Bhattacharyya, Kalishankar'

_publ_section_title
;
 Photo-induced nitroxyl anion/HNO release from a nitrosyl complex of
 Mn(II)-porphyrinate
;
_journal_name_full 'Chemical Communications'
_journal_paper_doi 10.1039/D4CC06203E
_journal_year 2025
_chemical_formula_moiety 'C58 H60 Mn N4 O14, C H Cl3, C24 H20 B'
_chemical_formula_sum 'C83 H81 B Cl3 Mn N4 O14'
_chemical_formula_weight 1530.61
_space_group_crystal_system monoclinic
_space_group_IT_number 14
_space_group_name_Hall '-P 2ybc'
_space_group_name_H-M_alt 'P 1 21/c 1'
_atom_sites_solution_hydrogens mixed
_audit_creation_date 2023-09-21
_audit_creation_method
;
Olex2 1.5
(compiled 2022.04.07 svn.rca3783a0 for OlexSys, GUI svn.r6498)
;
_audit_update_record
;
2024-04-19 deposited with the CCDC.	2024-12-29 downloaded from the CCDC.
;
_cell_angle_alpha 90
_cell_angle_beta 105.144(9)
_cell_angle_gamma 90
_cell_formula_units_Z 4
_cell_length_a 15.425(5)
_cell_length_b 22.911(7)
_cell_length_c 25.451(8)
_cell_measurement_reflns_used 9763
_cell_measurement_temperature 297.00
_cell_measurement_theta_max 27.07
_cell_measurement_theta_min 2.24
_cell_volume 8682(5)
_computing_cell_refinement 'SAINT V8.40B (?, 2016)'
_computing_data_reduction 'SAINT V8.40B (?, 2016)'
_computing_molecular_graphics 'Olex2 1.5 (Dolomanov et al., 2009)'
_computing_publication_material 'Olex2 1.5 (Dolomanov et al., 2009)'
_computing_structure_refinement 'XL  (Sheldrick, 2008)'
_diffrn_ambient_temperature 297.00
_diffrn_measured_fraction_theta_full 1.000
_diffrn_measured_fraction_theta_max 0.995
_diffrn_measurement_device_type 'Bruker APEX-II CCD'
_diffrn_measurement_method '\f and \w scans'
_diffrn_radiation_type MoK\a
_diffrn_radiation_wavelength 0.71073
_diffrn_reflns_av_R_equivalents 0.0816
_diffrn_reflns_av_unetI/netI 0.0502
_diffrn_reflns_Laue_measured_fraction_full 1.000
_diffrn_reflns_Laue_measured_fraction_max 0.995
_diffrn_reflns_limit_h_max 19
_diffrn_reflns_limit_h_min -19
_diffrn_reflns_limit_k_max 29
_diffrn_reflns_limit_k_min -29
_diffrn_reflns_limit_l_max 32
_diffrn_reflns_limit_l_min -32
_diffrn_reflns_number 213215
_diffrn_reflns_point_group_measured_fraction_full 1.000
_diffrn_reflns_point_group_measured_fraction_max 0.995
_diffrn_reflns_theta_full 25.242
_diffrn_reflns_theta_max 27.205
_diffrn_reflns_theta_min 1.368
_diffrn_source_current 1.4
_diffrn_source_power 0.07
_diffrn_source_voltage 50.0
_diffrn_standards_number 0
_exptl_absorpt_coefficient_mu 0.304
_exptl_absorpt_correction_T_max 0.7455
_exptl_absorpt_correction_T_min 0.6677
_exptl_absorpt_correction_type none
_exptl_absorpt_process_details
;
SADABS-2016/2 (Bruker,2016/2) was used for absorption correction.
wR2(int) was 0.1451 before and 0.0925 after correction.
The Ratio of minimum to maximum transmission is 0.8956.
The \l/2 correction factor is Not present.
;
_exptl_crystal_colour green
_exptl_crystal_density_diffrn 1.171
_exptl_crystal_description block
_exptl_crystal_F_000 3200
_exptl_crystal_size_max 0.19
_exptl_crystal_size_mid 0.16
_exptl_crystal_size_min 0.14
_refine_diff_density_max 0.973
_refine_diff_density_min -1.065
_refine_diff_density_rms 0.081
_refine_ls_extinction_method none
_refine_ls_goodness_of_fit_ref 1.073
_refine_ls_hydrogen_treatment mixed
_refine_ls_matrix_type full
_refine_ls_number_parameters 975
_refine_ls_number_reflns 19273
_refine_ls_number_restraints 6
_refine_ls_restrained_S_all 1.073
_refine_ls_R_factor_all 0.1420
_refine_ls_R_factor_gt 0.0960
_refine_ls_shift/su_max 0.001
_refine_ls_shift/su_mean 0.000
_refine_ls_structure_factor_coef Fsqd
_refine_ls_weighting_details 'w=1/[\s^2^(Fo^2^)+(0.1000P)^2^+21.3566P] where P=(Fo^2^+2Fc^2^)/3'
_refine_ls_weighting_scheme calc
_refine_ls_wR_factor_gt 0.2324
_refine_ls_wR_factor_ref 0.2688
_reflns_Friedel_coverage 0.000
_reflns_number_gt 12494
_reflns_number_total 19273
_reflns_threshold_expression 'I > 2\s(I)'
_cod_data_source_file d4cc06203e2.cif
_cod_data_source_block MnTMPPBPh4
_cod_original_cell_volume 8682(4)
_cod_database_code 7134115
_shelx_shelxl_version_number 2019/1
_shelx_space_group_comment
;
The symmetry employed for this shelxl refinement is uniquely defined
by the following loop, which should always be used as a source of
symmetry information in preference to the above space-group names.
They are only intended as comments.
;
_olex2_refinement_description
;
1. Fixed Uiso
 At 1.2 times of:
  All C(H) groups
 At 1.5 times of:
  All C(H,H,H) groups, All O(H) groups
2. Restrained distances
 O13-H13
 0.85 with sigma of 0.01
 O14-H14
 0.85 with sigma of 0.01
 C58-H14
 1.893989 with sigma of 0.02
 Mn1-H13
 2.846455 with sigma of 0.02
 Mn1-H14
 2.856698 with sigma of 0.02
 C57-H13
 1.88746 with sigma of 0.02
3.a Ternary CH refined with riding coordinates:
 C83(H83)
3.b Aromatic/amide H refined with riding coordinates:
 C18(H18), C13(H13A), C14(H14A), C41(H41), C27(H27), C32(H32), C11(H11),
 C39(H39), C25(H25), C42(H42), C60(H60), C46(H46), C55(H55), C4(H4), C28(H28),
 C56(H56), C72(H72), C53(H53), C64(H64), C78(H78), C76(H76), C61(H61), C73(H73),
  C62(H62), C66(H66), C75(H75), C74(H74), C70(H70), C63(H63), C82(H82),
 C67(H67), C79(H79), C69(H69), C68(H68), C80(H80), C81(H81)
3.c Idealised Me refined as rotating group:
 C20(H20A,H20B,H20C), C24(H24A,H24B,H24C), C50(H50A,H50B,H50C), C8(H8A,H8B,
 H8C), C38(H38A,H38B,H38C), C48(H48A,H48B,H48C), C52(H52A,H52B,H52C), C34(H34A,
 H34B,H34C), C57(H57A,H57B,H57C), C10(H10A,H10B,H10C), C22(H22A,H22B,H22C),
 C6(H6A,H6B,H6C), C36(H36A,H36B,H36C), C58(H58A,H58B,H58C)
;
_smtbx_masks_void_probe_radius 1.2
_smtbx_masks_void_truncation_radius 1.2
_olex2_submission_special_instructions 'No special instructions were received'

loop_
_space_group_symop_operation_xyz
'x, y, z'
'-x, y+1/2, -z+1/2'
'-x, -y, -z'
'x, -y-1/2, z-1/2'

loop_
_atom_site_label
_atom_site_type_symbol
_atom_site_fract_x
_atom_site_fract_y
_atom_site_fract_z
_atom_site_U_iso_or_equiv
_atom_site_adp_type
_atom_site_occupancy
_atom_site_site_symmetry_order
_atom_site_calc_flag
_atom_site_refinement_flags_posn
_atom_site_refinement_flags_adp
_atom_site_refinement_flags_occupancy
_atom_site_disorder_assembly
_atom_site_disorder_group
Mn1 Mn 0.69631(4) 0.70776(2) 0.46409(2) 0.03249(16) Uani 1 1 d D . . . .
Cl1 Cl 0.7906(2) 0.77574(15) 0.78866(13) 0.1596(12) Uani 1 1 d . . . . .
N2 N 0.8290(2) 0.72144(14) 0.48841(13) 0.0335(7) Uani 1 1 d . . . . .
N3 N 0.7168(2) 0.64131(13) 0.41761(13) 0.0327(7) Uani 1 1 d . . . . .
O6 O 1.0937(2) 0.49076(13) 0.41399(15) 0.0547(8) Uani 1 1 d . . . . .
O5 O 1.2027(2) 0.56861(15) 0.38894(14) 0.0545(8) Uani 1 1 d . . . . .
Cl2 Cl 0.6889(3) 0.79824(17) 0.68085(11) 0.1779(14) Uani 1 1 d . . . . .
O4 O 1.1625(2) 0.68280(15) 0.38110(14) 0.0539(8) Uani 1 1 d . . . . .
O13 O 0.7089(2) 0.64641(15) 0.53572(14) 0.0574(9) Uani 1 1 d D . . . .
H13 H 0.714(4) 0.6092(5) 0.5328(12) 0.086 Uiso 1 1 d D U . . .
N4 N 0.5636(2) 0.69248(14) 0.44061(14) 0.0352(7) Uani 1 1 d . . . . .
O14 O 0.6934(2) 0.77455(15) 0.39826(15) 0.0580(9) Uani 1 1 d D . . . .
H14 H 0.7392(18) 0.7829(17) 0.386(2) 0.087 Uiso 1 1 d D U . . .
O3 O 1.0569(3) 0.87220(16) 0.71543(15) 0.0682(11) Uani 1 1 d . . . . .
N1 N 0.6764(2) 0.77411(15) 0.51113(15) 0.0396(8) Uani 1 1 d . . . . .
O11 O 0.2167(2) 0.87655(15) 0.54718(17) 0.0633(10) Uani 1 1 d . . . . .
O12 O 0.3281(3) 0.80945(17) 0.62118(15) 0.0654(10) Uani 1 1 d . . . . .
O7 O 0.4812(3) 0.40102(14) 0.33778(18) 0.0727(11) Uani 1 1 d . . . . .
Cl3 Cl 0.6030(2) 0.7934(2) 0.76845(15) 0.1972(17) Uani 1 1 d . . . . .
O10 O 0.2320(3) 0.88480(19) 0.44542(17) 0.0760(12) Uani 1 1 d . . . . .
O2 O 1.0731(2) 0.97458(16) 0.66854(18) 0.0728(11) Uani 1 1 d . . . . .
O9 O 0.3092(3) 0.54276(16) 0.22713(16) 0.0720(11) Uani 1 1 d . . . . .
O8 O 0.3505(3) 0.43308(16) 0.24797(17) 0.0730(11) Uani 1 1 d . . . . .
O1 O 0.9676(3) 1.00203(15) 0.57074(17) 0.0701(10) Uani 1 1 d . . . . .
C15 C 0.8950(2) 0.68851(17) 0.47499(16) 0.0339(8) Uani 1 1 d . . . . .
C12 C 0.8732(2) 0.76061(17) 0.52820(16) 0.0341(8) Uani 1 1 d . . . . .
C18 C 1.0209(3) 0.66506(18) 0.40391(17) 0.0386(9) Uani 1 1 d . . . . .
H18 H 1.005818 0.704447 0.401233 0.046 Uiso 1 1 calc R U . . .
C26 C 0.7969(3) 0.62760(17) 0.40517(16) 0.0345(8) Uani 1 1 d . . . . .
C17 C 0.9639(2) 0.62458(17) 0.41844(16) 0.0351(9) Uani 1 1 d . . . . .
C16 C 0.8819(2) 0.64755(17) 0.43360(17) 0.0350(8) Uani 1 1 d . . . . .
C43 C 0.4990(3) 0.71974(18) 0.46061(17) 0.0386(9) Uani 1 1 d . . . . .
C30 C 0.5603(3) 0.60726(17) 0.38096(17) 0.0367(9) Uani 1 1 d . . . . .
C29 C 0.6511(3) 0.60832(17) 0.38239(17) 0.0366(9) Uani 1 1 d . . . . .
C40 C 0.5207(3) 0.64580(17) 0.41019(17) 0.0363(9) Uani 1 1 d . . . . .
C13 C 0.9672(3) 0.74918(18) 0.54132(18) 0.0399(9) Uani 1 1 d . . . . .
H13A H 1.011187 0.768757 0.567310 0.048 Uiso 1 1 calc R U . . .
C14 C 0.9811(3) 0.70524(19) 0.50963(18) 0.0399(9) Uani 1 1 d . . . . .
H14A H 1.036291 0.688631 0.509958 0.048 Uiso 1 1 calc R U . . .
C3 C 0.8932(3) 0.85133(17) 0.58292(18) 0.0377(9) Uani 1 1 d . . . . .
C31 C 0.5025(3) 0.56141(17) 0.34637(18) 0.0396(9) Uani 1 1 d . . . . .
C45 C 0.4310(3) 0.79632(18) 0.50669(19) 0.0416(10) Uani 1 1 d . . . . .
C1 C 0.7410(3) 0.81293(18) 0.54006(18) 0.0395(9) Uani 1 1 d . . . . .
C47 C 0.2964(3) 0.8531(2) 0.4808(2) 0.0479(11) Uani 1 1 d . . . . .
C41 C 0.4290(3) 0.64373(19) 0.41250(19) 0.0439(10) Uani 1 1 d . . . . .
H41 H 0.386402 0.616142 0.395847 0.053 Uiso 1 1 calc R U . . .
C27 C 0.7793(3) 0.58758(18) 0.36045(18) 0.0419(10) Uani 1 1 d . . . . .
H27 H 0.821373 0.572663 0.343679 0.050 Uiso 1 1 calc R U . . .
C19 C 1.1003(3) 0.64641(19) 0.39347(18) 0.0410(9) Uani 1 1 d . . . . .
C32 C 0.5207(3) 0.50302(19) 0.3595(2) 0.0465(11) Uani 1 1 d . . . . .
H32 H 0.567332 0.493021 0.389428 0.056 Uiso 1 1 calc R U . . .
C11 C 0.9446(3) 0.83882(18) 0.63503(18) 0.0422(10) Uani 1 1 d . . . . .
H11 H 0.940054 0.802511 0.650423 0.051 Uiso 1 1 calc R U . . .
C2 C 0.8327(3) 0.80603(17) 0.54963(17) 0.0354(9) Uani 1 1 d . . . . .
C39 C 0.4325(3) 0.57633(19) 0.30204(19) 0.0449(10) Uani 1 1 d . . . . .
H39 H 0.420348 0.615380 0.293131 0.054 Uiso 1 1 calc R U . . .
C71 C 0.9190(3) 0.35393(18) 0.29354(19) 0.0460(10) Uani 1 1 d . . . . .
C25 C 0.9847(3) 0.56584(18) 0.42125(17) 0.0378(9) Uani 1 1 d . . . . .
H25 H 0.945574 0.538943 0.430097 0.045 Uiso 1 1 calc R U . . .
C42 C 0.4156(3) 0.68915(19) 0.4433(2) 0.0454(10) Uani 1 1 d . . . . .
H42 H 0.362099 0.698736 0.451623 0.054 Uiso 1 1 calc R U . . .
C21 C 1.1212(3) 0.5876(2) 0.39609(18) 0.0418(10) Uani 1 1 d . . . . .
C9 C 1.0033(3) 0.88086(19) 0.66443(18) 0.0448(10) Uani 1 1 d . . . . .
C37 C 0.3805(3) 0.5327(2) 0.27078(19) 0.0474(11) Uani 1 1 d . . . . .
C59 C 0.8057(3) 0.38224(19) 0.35484(19) 0.0437(10) Uani 1 1 d . . . . .
C54 C 0.5951(3) 0.79577(19) 0.51476(18) 0.0420(10) Uani 1 1 d . . . . .
C23 C 1.0638(3) 0.54720(19) 0.41086(18) 0.0409(9) Uani 1 1 d . . . . .
C44 C 0.5114(3) 0.76974(19) 0.49292(18) 0.0405(9) Uani 1 1 d . . . . .
C60 C 0.7957(3) 0.3307(2) 0.3821(2) 0.0518(11) Uani 1 1 d . . . . .
H60 H 0.798810 0.295286 0.364779 0.062 Uiso 1 1 calc R U . . .
C46 C 0.3705(3) 0.8281(2) 0.4676(2) 0.0486(11) Uani 1 1 d . . . . .
H46 H 0.378973 0.832814 0.432950 0.058 Uiso 1 1 calc R U . . .
C55 C 0.6085(3) 0.8493(2) 0.5457(2) 0.0545(12) Uani 1 1 d . . . . .
H55 H 0.564111 0.872449 0.553633 0.065 Uiso 1 1 calc R U . . .
C4 C 0.8982(3) 0.90564(19) 0.56029(19) 0.0450(10) Uani 1 1 d . . . . .
H4 H 0.862628 0.914236 0.525643 0.054 Uiso 1 1 calc R U . . .
C28 C 0.6911(3) 0.57545(18) 0.34704(19) 0.0430(10) Uani 1 1 d . . . . .
H28 H 0.661260 0.550177 0.319662 0.052 Uiso 1 1 calc R U . . .
C77 C 0.8192(3) 0.4475(2) 0.26755(19) 0.0488(11) Uani 1 1 d . . . . .
C56 C 0.6972(3) 0.8593(2) 0.5607(2) 0.0510(12) Uani 1 1 d . . . . .
H56 H 0.725387 0.890958 0.581062 0.061 Uiso 1 1 calc R U . . .
C7 C 1.0100(3) 0.93508(19) 0.6412(2) 0.0475(11) Uani 1 1 d . . . . .
C72 C 0.9832(3) 0.3376(2) 0.3401(2) 0.0516(11) Uani 1 1 d . . . . .
H72 H 0.967648 0.338078 0.372979 0.062 Uiso 1 1 calc R U . . .
C49 C 0.2851(3) 0.84688(19) 0.5327(2) 0.0464(11) Uani 1 1 d . . . . .
C35 C 0.3985(3) 0.4745(2) 0.2831(2) 0.0492(11) Uani 1 1 d . . . . .
C33 C 0.4693(3) 0.45951(19) 0.3280(2) 0.0491(11) Uani 1 1 d . . . . .
C65 C 0.7374(3) 0.3407(2) 0.25594(19) 0.0483(11) Uani 1 1 d . . . . .
C53 C 0.4197(3) 0.7889(2) 0.5583(2) 0.0462(10) Uani 1 1 d . . . . .
H53 H 0.460924 0.767278 0.584126 0.055 Uiso 1 1 calc R U . . .
C51 C 0.3459(3) 0.81417(19) 0.57114(19) 0.0458(10) Uani 1 1 d . . . . .
C64 C 0.8011(3) 0.4330(2) 0.3836(2) 0.0535(12) Uani 1 1 d . . . . .
H64 H 0.807118 0.468652 0.367408 0.064 Uiso 1 1 calc R U . . .
C78 C 0.8939(4) 0.4845(2) 0.2868(2) 0.0577(13) Uani 1 1 d . . . . .
H78 H 0.941782 0.470886 0.314323 0.069 Uiso 1 1 calc R U . . .
C76 C 0.9478(4) 0.3513(2) 0.2452(2) 0.0575(13) Uani 1 1 d . . . . .
H76 H 0.907617 0.362156 0.212569 0.069 Uiso 1 1 calc R U . . .
C61 C 0.7815(3) 0.3299(3) 0.4337(2) 0.0596(13) Uani 1 1 d . . . . .
H61 H 0.774186 0.294584 0.449959 0.072 Uiso 1 1 calc R U . . .
C5 C 0.9572(3) 0.94770(18) 0.5898(2) 0.0478(11) Uani 1 1 d . . . . .
C73 C 1.0693(4) 0.3207(2) 0.3403(2) 0.0604(13) Uani 1 1 d . . . . .
H73 H 1.110184 0.310783 0.372890 0.072 Uiso 1 1 calc R U . . .
C62 C 0.7781(3) 0.3810(3) 0.4604(2) 0.0612(14) Uani 1 1 d . . . . .
H62 H 0.769150 0.380487 0.495184 0.073 Uiso 1 1 calc R U . . .
C66 C 0.7501(4) 0.2905(2) 0.2274(2) 0.0577(12) Uani 1 1 d . . . . .
H66 H 0.808383 0.279179 0.228315 0.069 Uiso 1 1 calc R U . . .
C75 C 1.0324(4) 0.3334(2) 0.2441(3) 0.0650(15) Uani 1 1 d . . . . .
H75 H 1.048238 0.331201 0.211359 0.078 Uiso 1 1 calc R U . . .
C74 C 1.0942(4) 0.3185(2) 0.2930(3) 0.0684(15) Uani 1 1 d . . . . .
H74 H 1.152118 0.307194 0.293070 0.082 Uiso 1 1 calc R U . . .
C70 C 0.6481(4) 0.3533(2) 0.2534(2) 0.0615(13) Uani 1 1 d . . . . .
H70 H 0.635556 0.385444 0.272511 0.074 Uiso 1 1 calc R U . . .
C63 C 0.7879(4) 0.4330(3) 0.4362(2) 0.0656(15) Uani 1 1 d . . . . .
H63 H 0.785823 0.467949 0.454324 0.079 Uiso 1 1 calc R U . . .
C82 C 0.7505(4) 0.4717(3) 0.2271(2) 0.0701(15) Uani 1 1 d . . . . .
H82 H 0.698733 0.449845 0.213189 0.084 Uiso 1 1 calc R U . . .
C20 C 1.1527(4) 0.7435(2) 0.3881(3) 0.0693(16) Uani 1 1 d . . . . .
H20A H 1.098002 0.756831 0.363514 0.104 Uiso 1 1 calc R U . . .
H20B H 1.202731 0.763822 0.380755 0.104 Uiso 1 1 calc R U . . .
H20C H 1.150846 0.751172 0.424913 0.104 Uiso 1 1 calc R U . . .
C24 C 1.0522(4) 0.4492(2) 0.4397(3) 0.0654(14) Uani 1 1 d . . . . .
H24A H 0.990233 0.445295 0.419978 0.098 Uiso 1 1 calc R U . . .
H24B H 1.055920 0.461493 0.476255 0.098 Uiso 1 1 calc R U . . .
H24C H 1.081879 0.412254 0.440382 0.098 Uiso 1 1 calc R U . . .
C67 C 0.6799(4) 0.2575(3) 0.1981(2) 0.0715(16) Uani 1 1 d . . . . .
H67 H 0.691654 0.224885 0.179424 0.086 Uiso 1 1 calc R U . . .
C79 C 0.8992(5) 0.5397(2) 0.2666(3) 0.0709(17) Uani 1 1 d . . . . .
H79 H 0.949755 0.562537 0.280848 0.085 Uiso 1 1 calc R U . . .
C69 C 0.5776(4) 0.3203(3) 0.2241(3) 0.0757(17) Uani 1 1 d . . . . .
H69 H 0.518945 0.330683 0.223160 0.091 Uiso 1 1 calc R U . . .
B1 B 0.8198(4) 0.3810(2) 0.2927(2) 0.0465(12) Uani 1 1 d . . . . .
C68 C 0.5939(5) 0.2716(3) 0.1960(3) 0.0806(18) Uani 1 1 d . . . . .
H68 H 0.546645 0.248935 0.175995 0.097 Uiso 1 1 calc R U . . .
C50 C 0.1443(4) 0.8414(3) 0.5517(3) 0.086(2) Uani 1 1 d . . . . .
H50A H 0.119681 0.821603 0.517825 0.129 Uiso 1 1 calc R U . . .
H50B H 0.098845 0.865378 0.560271 0.129 Uiso 1 1 calc R U . . .
H50C H 0.164943 0.813138 0.580081 0.129 Uiso 1 1 calc R U . . .
C8 C 1.0392(5) 1.0222(2) 0.6928(3) 0.0789(19) Uani 1 1 d . . . . .
H8A H 0.991443 1.040700 0.666194 0.118 Uiso 1 1 calc R U . . .
H8B H 1.086497 1.049913 0.706401 0.118 Uiso 1 1 calc R U . . .
H8C H 1.016874 1.008256 0.722371 0.118 Uiso 1 1 calc R U . . .
C80 C 0.8295(5) 0.5615(3) 0.2252(3) 0.0790(19) Uani 1 1 d . . . . .
H80 H 0.833269 0.598485 0.210893 0.095 Uiso 1 1 calc R U . . .
C38 C 0.2830(4) 0.6000(3) 0.2116(3) 0.084(2) Uani 1 1 d . . . . .
H38A H 0.230723 0.599372 0.181278 0.126 Uiso 1 1 calc R U . . .
H38B H 0.330945 0.619799 0.201394 0.126 Uiso 1 1 calc R U . . .
H38C H 0.269315 0.620099 0.241575 0.126 Uiso 1 1 calc R U . . .
C48 C 0.2489(5) 0.9044(3) 0.3964(3) 0.090(2) Uani 1 1 d . . . . .
H48A H 0.256106 0.871443 0.374659 0.135 Uiso 1 1 calc R U . . .
H48B H 0.302801 0.927460 0.404523 0.135 Uiso 1 1 calc R U . . .
H48C H 0.199361 0.927772 0.376662 0.135 Uiso 1 1 calc R U . . .
C52 C 0.3847(5) 0.7752(3) 0.6608(2) 0.0816(19) Uani 1 1 d . . . . .
H52A H 0.386194 0.736240 0.647168 0.122 Uiso 1 1 calc R U . . .
H52B H 0.362754 0.774311 0.692767 0.122 Uiso 1 1 calc R U . . .
H52C H 0.444106 0.791421 0.669707 0.122 Uiso 1 1 calc R U . . .
C34 C 0.5509(4) 0.3836(2) 0.3829(3) 0.0803(19) Uani 1 1 d . . . . .
H34A H 0.606930 0.399238 0.379509 0.121 Uiso 1 1 calc R U . . .
H34B H 0.554263 0.341798 0.384245 0.121 Uiso 1 1 calc R U . . .
H34C H 0.538931 0.398023 0.415756 0.121 Uiso 1 1 calc R U . . .
C81 C 0.7561(5) 0.5280(3) 0.2062(3) 0.085(2) Uani 1 1 d . . . . .
H81 H 0.708446 0.542319 0.178820 0.102 Uiso 1 1 calc R U . . .
C57 C 0.6774(6) 0.6566(3) 0.5826(3) 0.098(2) Uani 1 1 d D . . . .
H57A H 0.615974 0.644176 0.575557 0.147 Uiso 1 1 calc R U . . .
H57B H 0.681423 0.697468 0.591061 0.147 Uiso 1 1 calc R U . . .
H57C H 0.713459 0.634949 0.612727 0.147 Uiso 1 1 calc R U . . .
C10 C 1.0496(6) 0.8178(3) 0.7403(3) 0.111(3) Uani 1 1 d . . . . .
H10A H 1.069706 0.787264 0.720518 0.167 Uiso 1 1 calc R U . . .
H10B H 0.988120 0.811081 0.740100 0.167 Uiso 1 1 calc R U . . .
H10C H 1.086123 0.818277 0.777177 0.167 Uiso 1 1 calc R U . . .
C22 C 1.1961(5) 0.5487(4) 0.3351(3) 0.094(2) Uani 1 1 d . . . . .
H22A H 1.178586 0.580559 0.310021 0.141 Uiso 1 1 calc R U . . .
H22B H 1.152024 0.518243 0.325959 0.141 Uiso 1 1 calc R U . . .
H22C H 1.253313 0.533941 0.332886 0.141 Uiso 1 1 calc R U . . .
C6 C 0.9060(5) 1.0207(3) 0.5229(4) 0.097(2) Uani 1 1 d . . . . .
H6A H 0.909725 0.995609 0.493301 0.145 Uiso 1 1 calc R U . . .
H6B H 0.919737 1.060008 0.514860 0.145 Uiso 1 1 calc R U . . .
H6C H 0.846332 1.019134 0.527650 0.145 Uiso 1 1 calc R U . . .
C36 C 0.2883(6) 0.4004(4) 0.2669(3) 0.119(3) Uani 1 1 d . . . . .
H36A H 0.249890 0.379437 0.237160 0.179 Uiso 1 1 calc R U . . .
H36B H 0.252729 0.426128 0.282606 0.179 Uiso 1 1 calc R U . . .
H36C H 0.319568 0.373268 0.294035 0.179 Uiso 1 1 calc R U . . .
C58 C 0.6312(5) 0.8208(4) 0.3846(4) 0.115(3) Uani 1 1 d D . . . .
H58A H 0.630498 0.835437 0.349147 0.173 Uiso 1 1 calc R U . . .
H58B H 0.648292 0.851536 0.410919 0.173 Uiso 1 1 calc R U . . .
H58C H 0.572393 0.806919 0.384438 0.173 Uiso 1 1 calc R U . . .
C83 C 0.6989(7) 0.8098(4) 0.7486(4) 0.121(3) Uani 1 1 d . . . . .
H83 H 0.709065 0.851717 0.754762 0.145 Uiso 1 1 calc R U . . .

loop_
_atom_site_aniso_label
_atom_site_aniso_U_11
_atom_site_aniso_U_22
_atom_site_aniso_U_33
_atom_site_aniso_U_23
_atom_site_aniso_U_13
_atom_site_aniso_U_12
Mn1 0.0244(3) 0.0306(3) 0.0434(3) -0.0068(3) 0.0105(2) 0.0001(2)
Cl1 0.161(3) 0.179(3) 0.133(2) -0.030(2) 0.0275(19) 0.046(2)
N2 0.0266(15) 0.0333(17) 0.0421(18) -0.0023(14) 0.0117(14) 0.0011(13)
N3 0.0267(15) 0.0282(16) 0.0439(19) -0.0052(14) 0.0105(14) -0.0003(12)
O6 0.0530(19) 0.0396(17) 0.080(2) 0.0050(16) 0.0327(18) 0.0138(14)
O5 0.0372(16) 0.063(2) 0.069(2) -0.0021(17) 0.0254(16) 0.0124(15)
Cl2 0.248(4) 0.202(3) 0.0884(17) -0.0128(18) 0.052(2) -0.019(3)
O4 0.0449(17) 0.054(2) 0.071(2) 0.0007(17) 0.0304(16) -0.0073(15)
O13 0.069(2) 0.052(2) 0.058(2) 0.0094(16) 0.0274(18) 0.0061(17)
N4 0.0303(16) 0.0352(17) 0.0416(19) -0.0066(14) 0.0121(14) 0.0010(13)
O14 0.060(2) 0.0486(19) 0.067(2) 0.0148(17) 0.0188(18) 0.0067(16)
O3 0.072(2) 0.054(2) 0.059(2) -0.0138(17) -0.0181(18) 0.0015(18)
N1 0.0294(17) 0.0390(18) 0.051(2) -0.0097(16) 0.0123(15) 0.0011(14)
O11 0.054(2) 0.052(2) 0.095(3) 0.0025(19) 0.040(2) 0.0143(16)
O12 0.075(2) 0.069(2) 0.063(2) 0.0097(18) 0.038(2) 0.0257(19)
O7 0.062(2) 0.0328(17) 0.110(3) -0.0046(19) -0.002(2) -0.0026(16)
Cl3 0.152(3) 0.296(5) 0.151(3) -0.024(3) 0.053(2) -0.060(3)
O10 0.060(2) 0.097(3) 0.074(3) 0.017(2) 0.023(2) 0.039(2)
O2 0.054(2) 0.052(2) 0.105(3) -0.029(2) 0.008(2) -0.0171(17)
O9 0.064(2) 0.058(2) 0.075(3) 0.0044(19) -0.015(2) -0.0115(18)
O8 0.076(3) 0.056(2) 0.077(3) -0.0122(19) 0.004(2) -0.0238(19)
O1 0.085(3) 0.0416(19) 0.083(3) 0.0088(18) 0.020(2) -0.0114(18)
C15 0.0286(18) 0.0332(19) 0.042(2) -0.0033(17) 0.0126(17) -0.0020(15)
C12 0.0276(18) 0.032(2) 0.042(2) -0.0040(17) 0.0090(16) -0.0033(15)
C18 0.033(2) 0.034(2) 0.051(2) -0.0011(18) 0.0147(18) 0.0003(16)
C26 0.0315(19) 0.033(2) 0.041(2) -0.0037(17) 0.0124(17) 0.0019(16)
C17 0.0273(18) 0.038(2) 0.041(2) -0.0048(17) 0.0110(16) 0.0026(16)
C16 0.0294(19) 0.034(2) 0.043(2) 0.0031(17) 0.0120(17) 0.0026(16)
C43 0.0292(19) 0.041(2) 0.046(2) -0.0039(18) 0.0104(17) 0.0015(16)
C30 0.032(2) 0.030(2) 0.048(2) -0.0032(17) 0.0093(17) -0.0013(16)
C29 0.034(2) 0.0300(19) 0.046(2) -0.0061(17) 0.0112(18) 0.0002(16)
C40 0.0301(19) 0.033(2) 0.047(2) -0.0028(17) 0.0114(17) 0.0006(16)
C13 0.0287(19) 0.041(2) 0.047(2) -0.0082(19) 0.0048(17) -0.0025(17)
C14 0.0249(18) 0.045(2) 0.050(2) -0.0010(19) 0.0092(17) 0.0000(17)
C3 0.0287(19) 0.034(2) 0.051(2) -0.0090(18) 0.0107(18) -0.0006(16)
C31 0.034(2) 0.032(2) 0.055(3) -0.0088(18) 0.0152(19) -0.0040(16)
C45 0.0291(19) 0.041(2) 0.056(3) -0.014(2) 0.0131(19) -0.0003(17)
C1 0.035(2) 0.037(2) 0.046(2) -0.0119(18) 0.0101(18) -0.0026(17)
C47 0.039(2) 0.047(3) 0.058(3) -0.005(2) 0.015(2) 0.008(2)
C41 0.031(2) 0.045(2) 0.058(3) -0.006(2) 0.0142(19) -0.0037(18)
C27 0.037(2) 0.041(2) 0.051(3) -0.0108(19) 0.0168(19) 0.0006(18)
C19 0.038(2) 0.044(2) 0.044(2) -0.0014(19) 0.0154(19) -0.0024(18)
C32 0.033(2) 0.038(2) 0.064(3) -0.005(2) 0.004(2) -0.0030(18)
C11 0.041(2) 0.032(2) 0.052(3) -0.0051(18) 0.008(2) -0.0039(17)
C2 0.034(2) 0.031(2) 0.040(2) -0.0050(16) 0.0075(17) -0.0039(16)
C39 0.041(2) 0.034(2) 0.059(3) -0.003(2) 0.010(2) -0.0026(18)
C71 0.058(3) 0.030(2) 0.054(3) -0.0019(19) 0.022(2) 0.0006(19)
C25 0.033(2) 0.036(2) 0.048(2) -0.0005(18) 0.0156(18) -0.0006(16)
C42 0.029(2) 0.046(2) 0.064(3) -0.009(2) 0.016(2) -0.0009(18)
C21 0.029(2) 0.053(3) 0.046(2) -0.004(2) 0.0137(18) 0.0050(18)
C9 0.038(2) 0.043(2) 0.047(3) -0.011(2) 0.0001(19) 0.0018(18)
C37 0.039(2) 0.050(3) 0.051(3) -0.003(2) 0.007(2) -0.006(2)
C59 0.038(2) 0.043(2) 0.051(3) -0.001(2) 0.0119(19) 0.0000(18)
C54 0.033(2) 0.042(2) 0.052(3) -0.011(2) 0.0114(18) 0.0010(17)
C23 0.037(2) 0.043(2) 0.044(2) -0.0029(19) 0.0125(18) 0.0068(18)
C44 0.0281(19) 0.043(2) 0.051(3) -0.0073(19) 0.0119(18) 0.0049(17)
C60 0.056(3) 0.050(3) 0.050(3) 0.002(2) 0.014(2) 0.001(2)
C46 0.040(2) 0.055(3) 0.054(3) -0.002(2) 0.019(2) 0.006(2)
C55 0.044(2) 0.046(3) 0.075(3) -0.026(2) 0.018(2) 0.001(2)
C4 0.041(2) 0.041(2) 0.051(3) -0.002(2) 0.008(2) 0.0001(19)
C28 0.041(2) 0.037(2) 0.053(3) -0.0157(19) 0.015(2) -0.0021(18)
C77 0.062(3) 0.040(2) 0.050(3) 0.002(2) 0.025(2) 0.009(2)
C56 0.040(2) 0.040(2) 0.073(3) -0.024(2) 0.015(2) -0.0013(19)
C7 0.034(2) 0.039(2) 0.067(3) -0.020(2) 0.009(2) -0.0059(18)
C72 0.054(3) 0.045(3) 0.057(3) 0.003(2) 0.017(2) 0.005(2)
C49 0.039(2) 0.039(2) 0.067(3) -0.002(2) 0.024(2) 0.0100(18)
C35 0.046(2) 0.041(2) 0.058(3) -0.014(2) 0.008(2) -0.013(2)
C33 0.042(2) 0.035(2) 0.070(3) -0.002(2) 0.013(2) -0.0001(19)
C65 0.055(3) 0.044(3) 0.047(3) 0.003(2) 0.015(2) 0.000(2)
C53 0.039(2) 0.045(2) 0.055(3) -0.002(2) 0.014(2) 0.0074(19)
C51 0.048(2) 0.040(2) 0.056(3) -0.006(2) 0.024(2) 0.0026(19)
C64 0.056(3) 0.046(3) 0.063(3) -0.006(2) 0.022(2) -0.005(2)
C78 0.064(3) 0.045(3) 0.073(3) -0.003(2) 0.033(3) 0.002(2)
C76 0.064(3) 0.049(3) 0.063(3) 0.006(2) 0.022(3) 0.004(2)
C61 0.048(3) 0.066(3) 0.061(3) 0.016(3) 0.008(2) 0.000(2)
C5 0.046(2) 0.030(2) 0.070(3) -0.005(2) 0.022(2) -0.0040(18)
C73 0.055(3) 0.053(3) 0.075(4) 0.008(3) 0.020(3) 0.006(2)
C62 0.041(3) 0.099(5) 0.043(3) -0.006(3) 0.010(2) -0.004(3)
C66 0.067(3) 0.053(3) 0.054(3) -0.003(2) 0.017(3) -0.004(2)
C75 0.078(4) 0.056(3) 0.076(4) 0.000(3) 0.046(3) 0.003(3)
C74 0.057(3) 0.056(3) 0.101(5) 0.003(3) 0.035(3) 0.005(3)
C70 0.065(3) 0.058(3) 0.063(3) -0.001(3) 0.019(3) -0.003(3)
C63 0.060(3) 0.073(4) 0.068(4) -0.023(3) 0.025(3) -0.010(3)
C82 0.086(4) 0.054(3) 0.069(4) 0.012(3) 0.018(3) 0.004(3)
C20 0.065(3) 0.054(3) 0.100(4) -0.004(3) 0.040(3) -0.018(3)
C24 0.070(3) 0.043(3) 0.090(4) 0.004(3) 0.032(3) 0.004(2)
C67 0.084(4) 0.065(4) 0.064(4) -0.009(3) 0.019(3) -0.009(3)
C79 0.089(4) 0.046(3) 0.097(5) 0.002(3) 0.059(4) 0.000(3)
C69 0.061(3) 0.086(4) 0.077(4) 0.006(3) 0.012(3) -0.009(3)
B1 0.055(3) 0.038(3) 0.046(3) 0.002(2) 0.013(2) 0.005(2)
C68 0.087(5) 0.074(4) 0.075(4) -0.008(3) 0.012(4) -0.025(4)
C50 0.053(3) 0.079(4) 0.140(6) 0.023(4) 0.053(4) 0.016(3)
C8 0.107(5) 0.055(3) 0.084(4) -0.028(3) 0.042(4) -0.033(3)
C80 0.116(5) 0.046(3) 0.098(5) 0.013(3) 0.068(4) 0.008(3)
C38 0.074(4) 0.067(4) 0.093(5) 0.018(3) -0.011(3) -0.007(3)
C48 0.091(5) 0.100(5) 0.078(4) 0.029(4) 0.021(4) 0.036(4)
C52 0.108(5) 0.084(4) 0.063(4) 0.015(3) 0.039(4) 0.031(4)
C34 0.071(4) 0.040(3) 0.118(5) 0.012(3) 0.004(4) 0.008(3)
C81 0.107(5) 0.065(4) 0.082(4) 0.031(3) 0.024(4) 0.023(4)
C57 0.142(7) 0.096(5) 0.073(4) 0.011(4) 0.059(5) 0.009(5)
C10 0.155(7) 0.068(4) 0.072(4) 0.005(3) -0.040(5) 0.010(4)
C22 0.082(4) 0.134(6) 0.081(4) -0.013(4) 0.047(4) 0.028(4)
C6 0.099(5) 0.055(4) 0.145(7) 0.026(4) 0.048(5) 0.011(3)
C36 0.107(6) 0.137(7) 0.107(6) -0.017(5) 0.017(5) -0.075(6)
C58 0.091(5) 0.103(6) 0.143(8) 0.046(5) 0.013(5) 0.014(5)
C83 0.151(8) 0.120(7) 0.103(6) -0.009(5) 0.052(6) -0.012(6)

loop_
_atom_type_symbol
_atom_type_description
_atom_type_scat_dispersion_real
_atom_type_scat_dispersion_imag
_atom_type_scat_source
C C 0.0033 0.0016 'International Tables Vol C Tables 4.2.6.8 and 6.1.1.4'
H H 0.0000 0.0000 'International Tables Vol C Tables 4.2.6.8 and 6.1.1.4'
B B 0.0013 0.0007 'International Tables Vol C Tables 4.2.6.8 and 6.1.1.4'
Mn Mn 0.3368 0.7283 'International Tables Vol C Tables 4.2.6.8 and 6.1.1.4'
N N 0.0061 0.0033 'International Tables Vol C Tables 4.2.6.8 and 6.1.1.4'
O O 0.0106 0.0060 'International Tables Vol C Tables 4.2.6.8 and 6.1.1.4'
Cl Cl 0.1484 0.1585 'International Tables Vol C Tables 4.2.6.8 and 6.1.1.4'

loop_
_geom_angle_atom_site_label_1
_geom_angle_atom_site_label_2
_geom_angle_atom_site_label_3
_geom_angle
_geom_angle_site_symmetry_1
_geom_angle_site_symmetry_3
_geom_angle_publ_flag
N2 Mn1 N3 89.74(13) . . ?
N2 Mn1 O13 89.01(13) . . ?
N2 Mn1 N4 178.80(14) . . ?
N2 Mn1 O14 86.77(13) . . ?
N2 Mn1 N1 90.03(13) . . ?
N3 Mn1 O13 90.58(13) . . ?
N3 Mn1 N4 89.86(13) . . ?
N3 Mn1 O14 93.01(14) . . ?
N3 Mn1 N1 179.60(16) . . ?
N4 Mn1 O13 89.86(14) . . ?
N4 Mn1 O14 94.38(14) . . ?
N4 Mn1 N1 90.36(13) . . ?
O14 Mn1 O13 174.45(14) . . ?
N1 Mn1 O13 89.08(14) . . ?
N1 Mn1 O14 87.31(15) . . ?
C15 N2 Mn1 126.8(3) . . ?
C15 N2 C12 106.3(3) . . ?
C12 N2 Mn1 126.4(2) . . ?
C26 N3 Mn1 126.4(2) . . ?
C29 N3 Mn1 126.5(2) . . ?
C29 N3 C26 105.8(3) . . ?
C23 O6 C24 118.8(4) . . ?
C21 O5 C22 112.8(4) . . ?
C19 O4 C20 117.8(4) . . ?
Mn1 O13 H13 122.3(16) . . ?
C57 O13 Mn1 126.7(4) . . ?
C57 O13 H13 107.1(16) . . ?
C43 N4 Mn1 126.1(3) . . ?
C43 N4 C40 105.7(3) . . ?
C40 N4 Mn1 127.1(3) . . ?
Mn1 O14 H14 123.5(16) . . ?
C58 O14 Mn1 124.8(4) . . ?
C58 O14 H14 108.4(16) . . ?
C9 O3 C10 117.2(4) . . ?
C1 N1 Mn1 126.7(3) . . ?
C54 N1 Mn1 126.8(3) . . ?
C54 N1 C1 105.8(3) . . ?
C49 O11 C50 114.7(4) . . ?
C51 O12 C52 118.4(4) . . ?
C33 O7 C34 117.6(4) . . ?
C47 O10 C48 118.9(4) . . ?
C7 O2 C8 115.7(4) . . ?
C37 O9 C38 120.1(4) . . ?
C35 O8 C36 116.4(5) . . ?
C5 O1 C6 118.2(5) . . ?
N2 C15 C16 126.0(3) . . ?
N2 C15 C14 109.0(3) . . ?
C16 C15 C14 125.0(4) . . ?
N2 C12 C13 109.1(3) . . ?
N2 C12 C2 125.5(3) . . ?
C2 C12 C13 125.3(4) . . ?
C17 C18 H18 120.1 . . ?
C19 C18 H18 120.1 . . ?
C19 C18 C17 119.8(4) . . ?
N3 C26 C16 125.3(4) . . ?
N3 C26 C27 109.3(3) . . ?
C16 C26 C27 125.4(4) . . ?
C18 C17 C16 117.7(3) . . ?
C25 C17 C18 120.6(4) . . ?
C25 C17 C16 121.7(4) . . ?
C15 C16 C26 123.1(3) . . ?
C15 C16 C17 117.7(3) . . ?
C26 C16 C17 119.2(4) . . ?
N4 C43 C42 110.0(4) . . ?
N4 C43 C44 126.1(4) . . ?
C44 C43 C42 123.9(4) . . ?
C29 C30 C40 123.6(4) . . ?
C29 C30 C31 117.8(3) . . ?
C40 C30 C31 118.6(3) . . ?
N3 C29 C30 125.9(4) . . ?
N3 C29 C28 109.4(3) . . ?
C30 C29 C28 124.8(4) . . ?
N4 C40 C30 125.1(3) . . ?
N4 C40 C41 109.7(3) . . ?
C30 C40 C41 125.2(4) . . ?
C12 C13 H13A 126.0 . . ?
C14 C13 C12 108.1(4) . . ?
C14 C13 H13A 126.0 . . ?
C15 C14 H14A 126.3 . . ?
C13 C14 C15 107.5(3) . . ?
C13 C14 H14A 126.3 . . ?
C11 C3 C2 120.9(4) . . ?
C4 C3 C11 120.3(4) . . ?
C4 C3 C2 118.8(4) . . ?
C32 C31 C30 118.7(4) . . ?
C39 C31 C30 121.4(4) . . ?
C39 C31 C32 119.9(4) . . ?
C46 C45 C44 119.3(4) . . ?
C53 C45 C44 119.3(4) . . ?
C53 C45 C46 121.4(4) . . ?
N1 C1 C56 109.1(4) . . ?
C2 C1 N1 125.3(4) . . ?
C2 C1 C56 125.5(4) . . ?
O10 C47 C46 124.0(4) . . ?
O10 C47 C49 115.8(4) . . ?
C49 C47 C46 120.2(4) . . ?
C40 C41 H41 126.2 . . ?
C42 C41 C40 107.5(4) . . ?
C42 C41 H41 126.2 . . ?
C26 C27 H27 126.1 . . ?
C28 C27 C26 107.7(4) . . ?
C28 C27 H27 126.1 . . ?
O4 C19 C18 124.3(4) . . ?
O4 C19 C21 115.9(4) . . ?
C21 C19 C18 119.8(4) . . ?
C31 C32 H32 119.9 . . ?
C33 C32 C31 120.2(4) . . ?
C33 C32 H32 119.9 . . ?
C3 C11 H11 120.0 . . ?
C3 C11 C9 119.9(4) . . ?
C9 C11 H11 120.0 . . ?
C12 C2 C3 117.4(3) . . ?
C1 C2 C12 124.0(4) . . ?
C1 C2 C3 118.5(3) . . ?
C31 C39 H39 120.1 . . ?
C31 C39 C37 119.9(4) . . ?
C37 C39 H39 120.1 . . ?
C72 C71 C76 114.6(4) . . ?
C72 C71 B1 124.7(4) . . ?
C76 C71 B1 120.4(4) . . ?
C17 C25 H25 120.1 . . ?
C17 C25 C23 119.7(4) . . ?
C23 C25 H25 120.1 . . ?
C43 C42 H42 126.4 . . ?
C41 C42 C43 107.1(4) . . ?
C41 C42 H42 126.4 . . ?
O5 C21 C23 119.2(4) . . ?
C19 C21 O5 120.5(4) . . ?
C19 C21 C23 120.1(4) . . ?
O3 C9 C11 123.9(4) . . ?
O3 C9 C7 116.2(4) . . ?
C7 C9 C11 119.8(4) . . ?
O9 C37 C39 124.4(4) . . ?
O9 C37 C35 114.9(4) . . ?
C35 C37 C39 120.7(4) . . ?
C60 C59 B1 121.3(4) . . ?
C64 C59 C60 114.8(4) . . ?
C64 C59 B1 123.9(4) . . ?
N1 C54 C44 125.7(4) . . ?
N1 C54 C55 109.9(4) . . ?
C44 C54 C55 124.4(4) . . ?
O6 C23 C25 125.6(4) . . ?
O6 C23 C21 114.4(4) . . ?
C25 C23 C21 120.0(4) . . ?
C43 C44 C45 118.5(4) . . ?
C43 C44 C54 123.6(4) . . ?
C54 C44 C45 117.8(4) . . ?
C59 C60 H60 118.5 . . ?
C61 C60 C59 123.0(5) . . ?
C61 C60 H60 118.5 . . ?
C45 C46 C47 118.9(4) . . ?
C45 C46 H46 120.5 . . ?
C47 C46 H46 120.5 . . ?
C54 C55 H55 126.5 . . ?
C56 C55 C54 107.0(4) . . ?
C56 C55 H55 126.5 . . ?
C3 C4 H4 120.2 . . ?
C3 C4 C5 119.6(4) . . ?
C5 C4 H4 120.2 . . ?
C29 C28 H28 126.1 . . ?
C27 C28 C29 107.8(4) . . ?
C27 C28 H28 126.1 . . ?
C78 C77 B1 119.9(4) . . ?
C82 C77 C78 114.5(5) . . ?
C82 C77 B1 125.6(5) . . ?
C1 C56 H56 125.9 . . ?
C55 C56 C1 108.2(4) . . ?
C55 C56 H56 125.9 . . ?
O2 C7 C9 119.6(4) . . ?
O2 C7 C5 120.4(4) . . ?
C5 C7 C9 120.0(4) . . ?
C71 C72 H72 118.2 . . ?
C73 C72 C71 123.5(5) . . ?
C73 C72 H72 118.2 . . ?
O11 C49 C51 120.0(4) . . ?
C47 C49 O11 119.9(4) . . ?
C47 C49 C51 120.0(4) . . ?
O8 C35 C37 118.3(4) . . ?
O8 C35 C33 122.2(4) . . ?
C37 C35 C33 119.3(4) . . ?
O7 C33 C32 124.7(4) . . ?
O7 C33 C35 115.3(4) . . ?
C32 C33 C35 120.0(4) . . ?
C66 C65 B1 124.2(4) . . ?
C70 C65 C66 114.6(5) . . ?
C70 C65 B1 121.1(4) . . ?
C45 C53 H53 120.4 . . ?
C45 C53 C51 119.2(4) . . ?
C51 C53 H53 120.4 . . ?
O12 C51 C49 115.8(4) . . ?
O12 C51 C53 124.0(4) . . ?
C49 C51 C53 120.2(4) . . ?
C59 C64 H64 118.6 . . ?
C59 C64 C63 122.8(5) . . ?
C63 C64 H64 118.6 . . ?
C77 C78 H78 118.4 . . ?
C79 C78 C77 123.1(6) . . ?
C79 C78 H78 118.4 . . ?
C71 C76 H76 118.5 . . ?
C75 C76 C71 123.0(5) . . ?
C75 C76 H76 118.5 . . ?
C60 C61 H61 120.0 . . ?
C62 C61 C60 120.0(5) . . ?
C62 C61 H61 120.0 . . ?
O1 C5 C4 123.9(5) . . ?
O1 C5 C7 115.8(4) . . ?
C7 C5 C4 120.3(4) . . ?
C72 C73 H73 120.0 . . ?
C74 C73 C72 120.1(5) . . ?
C74 C73 H73 120.0 . . ?
C61 C62 H62 120.0 . . ?
C61 C62 C63 119.9(5) . . ?
C63 C62 H62 120.0 . . ?
C65 C66 H66 118.8 . . ?
C67 C66 C65 122.5(5) . . ?
C67 C66 H66 118.8 . . ?
C76 C75 H75 120.4 . . ?
C76 C75 C74 119.1(5) . . ?
C74 C75 H75 120.4 . . ?
C73 C74 C75 119.7(5) . . ?
C73 C74 H74 120.2 . . ?
C75 C74 H74 120.2 . . ?
C65 C70 H70 118.5 . . ?
C69 C70 C65 123.0(5) . . ?
C69 C70 H70 118.5 . . ?
C64 C63 H63 120.3 . . ?
C62 C63 C64 119.4(5) . . ?
C62 C63 H63 120.3 . . ?
C77 C82 H82 118.8 . . ?
C77 C82 C81 122.5(6) . . ?
C81 C82 H82 118.8 . . ?
O4 C20 H20A 109.5 . . ?
O4 C20 H20B 109.5 . . ?
O4 C20 H20C 109.5 . . ?
H20A C20 H20B 109.5 . . ?
H20A C20 H20C 109.5 . . ?
H20B C20 H20C 109.5 . . ?
O6 C24 H24A 109.5 . . ?
O6 C24 H24B 109.5 . . ?
O6 C24 H24C 109.5 . . ?
H24A C24 H24B 109.5 . . ?
H24A C24 H24C 109.5 . . ?
H24B C24 H24C 109.5 . . ?
C66 C67 H67 119.4 . . ?
C68 C67 C66 121.3(6) . . ?
C68 C67 H67 119.4 . . ?
C78 C79 H79 119.9 . . ?
C78 C79 C80 120.3(6) . . ?
C80 C79 H79 119.9 . . ?
C70 C69 H69 120.0 . . ?
C70 C69 C68 120.0(6) . . ?
C68 C69 H69 120.0 . . ?
C71 B1 C59 110.4(4) . . ?
C71 B1 C77 105.3(4) . . ?
C71 B1 C65 111.9(4) . . ?
C77 B1 C59 111.5(4) . . ?
C65 B1 C59 106.2(4) . . ?
C65 B1 C77 111.8(4) . . ?
C67 C68 C69 118.6(6) . . ?
C67 C68 H68 120.7 . . ?
C69 C68 H68 120.7 . . ?
O11 C50 H50A 109.5 . . ?
O11 C50 H50B 109.5 . . ?
O11 C50 H50C 109.5 . . ?
H50A C50 H50B 109.5 . . ?
H50A C50 H50C 109.5 . . ?
H50B C50 H50C 109.5 . . ?
O2 C8 H8A 109.5 . . ?
O2 C8 H8B 109.5 . . ?
O2 C8 H8C 109.5 . . ?
H8A C8 H8B 109.5 . . ?
H8A C8 H8C 109.5 . . ?
H8B C8 H8C 109.5 . . ?
C79 C80 H80 120.7 . . ?
C81 C80 C79 118.6(6) . . ?
C81 C80 H80 120.7 . . ?
O9 C38 H38A 109.5 . . ?
O9 C38 H38B 109.5 . . ?
O9 C38 H38C 109.5 . . ?
H38A C38 H38B 109.5 . . ?
H38A C38 H38C 109.5 . . ?
H38B C38 H38C 109.5 . . ?
O10 C48 H48A 109.5 . . ?
O10 C48 H48B 109.5 . . ?
O10 C48 H48C 109.5 . . ?
H48A C48 H48B 109.5 . . ?
H48A C48 H48C 109.5 . . ?
H48B C48 H48C 109.5 . . ?
O12 C52 H52A 109.5 . . ?
O12 C52 H52B 109.5 . . ?
O12 C52 H52C 109.5 . . ?
H52A C52 H52B 109.5 . . ?
H52A C52 H52C 109.5 . . ?
H52B C52 H52C 109.5 . . ?
O7 C34 H34A 109.5 . . ?
O7 C34 H34B 109.5 . . ?
O7 C34 H34C 109.5 . . ?
H34A C34 H34B 109.5 . . ?
H34A C34 H34C 109.5 . . ?
H34B C34 H34C 109.5 . . ?
C82 C81 H81 119.5 . . ?
C80 C81 C82 121.0(6) . . ?
C80 C81 H81 119.5 . . ?
O13 C57 H57A 109.5 . . ?
O13 C57 H57B 109.5 . . ?
O13 C57 H57C 109.5 . . ?
H57A C57 H57B 109.5 . . ?
H57A C57 H57C 109.5 . . ?
H57B C57 H57C 109.5 . . ?
O3 C10 H10A 109.5 . . ?
O3 C10 H10B 109.5 . . ?
O3 C10 H10C 109.5 . . ?
H10A C10 H10B 109.5 . . ?
H10A C10 H10C 109.5 . . ?
H10B C10 H10C 109.5 . . ?
O5 C22 H22A 109.5 . . ?
O5 C22 H22B 109.5 . . ?
O5 C22 H22C 109.5 . . ?
H22A C22 H22B 109.5 . . ?
H22A C22 H22C 109.5 . . ?
H22B C22 H22C 109.5 . . ?
O1 C6 H6A 109.5 . . ?
O1 C6 H6B 109.5 . . ?
O1 C6 H6C 109.5 . . ?
H6A C6 H6B 109.5 . . ?
H6A C6 H6C 109.5 . . ?
H6B C6 H6C 109.5 . . ?
O8 C36 H36A 109.5 . . ?
O8 C36 H36B 109.5 . . ?
O8 C36 H36C 109.5 . . ?
H36A C36 H36B 109.5 . . ?
H36A C36 H36C 109.5 . . ?
H36B C36 H36C 109.5 . . ?
O14 C58 H58A 109.5 . . ?
O14 C58 H58B 109.5 . . ?
O14 C58 H58C 109.5 . . ?
H58A C58 H58B 109.5 . . ?
H58A C58 H58C 109.5 . . ?
H58B C58 H58C 109.5 . . ?
Cl1 C83 Cl2 112.0(6) . . ?
Cl1 C83 Cl3 111.6(6) . . ?
Cl1 C83 H83 106.3 . . ?
Cl2 C83 Cl3 113.8(6) . . ?
Cl2 C83 H83 106.3 . . ?
Cl3 C83 H83 106.3 . . ?

loop_
_geom_bond_atom_site_label_1
_geom_bond_atom_site_label_2
_geom_bond_distance
_geom_bond_site_symmetry_2
_geom_bond_publ_flag
Mn1 N2 2.002(3) . ?
Mn1 N3 2.003(3) . ?
Mn1 O13 2.270(3) . ?
Mn1 N4 2.008(3) . ?
Mn1 O14 2.261(3) . ?
Mn1 N1 2.008(3) . ?
Cl1 C83 1.701(11) . ?
N2 C15 1.380(5) . ?
N2 C12 1.391(5) . ?
N3 C26 1.390(5) . ?
N3 C29 1.388(5) . ?
O6 C23 1.368(5) . ?
O6 C24 1.402(6) . ?
O5 C21 1.386(5) . ?
O5 C22 1.423(7) . ?
Cl2 C83 1.712(9) . ?
O4 C19 1.368(5) . ?
O4 C20 1.416(6) . ?
O13 H13 0.860(9) . ?
O13 C57 1.419(7) . ?
N4 C43 1.381(5) . ?
N4 C40 1.383(5) . ?
O14 H14 0.859(9) . ?
O14 C58 1.411(8) . ?
O3 C9 1.359(5) . ?
O3 C10 1.415(8) . ?
N1 C1 1.394(5) . ?
N1 C54 1.373(5) . ?
O11 C49 1.384(5) . ?
O11 C50 1.406(7) . ?
O12 C51 1.375(6) . ?
O12 C52 1.390(7) . ?
O7 C33 1.367(5) . ?
O7 C34 1.410(7) . ?
Cl3 C83 1.725(10) . ?
O10 C47 1.363(6) . ?
O10 C48 1.414(7) . ?
O2 C7 1.377(5) . ?
O2 C8 1.420(7) . ?
O9 C37 1.363(6) . ?
O9 C38 1.398(7) . ?
O8 C35 1.379(5) . ?
O8 C36 1.399(8) . ?
O1 C5 1.361(5) . ?
O1 C6 1.402(8) . ?
C15 C16 1.386(6) . ?
C15 C14 1.442(5) . ?
C12 C13 1.424(5) . ?
C12 C2 1.396(5) . ?
C18 H18 0.9300 . ?
C18 C17 1.393(6) . ?
C18 C19 1.387(6) . ?
C26 C16 1.398(5) . ?
C26 C27 1.431(6) . ?
C17 C16 1.510(5) . ?
C17 C25 1.381(6) . ?
C43 C42 1.430(6) . ?
C43 C44 1.394(6) . ?
C30 C29 1.392(5) . ?
C30 C40 1.395(6) . ?
C30 C31 1.505(6) . ?
C29 C28 1.430(6) . ?
C40 C41 1.432(5) . ?
C13 H13A 0.9300 . ?
C13 C14 1.342(6) . ?
C14 H14A 0.9300 . ?
C3 C11 1.386(6) . ?
C3 C2 1.501(5) . ?
C3 C4 1.382(6) . ?
C31 C32 1.390(6) . ?
C31 C39 1.384(6) . ?
C45 C44 1.502(5) . ?
C45 C46 1.382(6) . ?
C45 C53 1.379(6) . ?
C1 C2 1.381(6) . ?
C1 C56 1.431(6) . ?
C47 C46 1.397(6) . ?
C47 C49 1.383(7) . ?
C41 H41 0.9300 . ?
C41 C42 1.350(6) . ?
C27 H27 0.9300 . ?
C27 C28 1.343(6) . ?
C19 C21 1.384(6) . ?
C32 H32 0.9300 . ?
C32 C33 1.390(6) . ?
C11 H11 0.9300 . ?
C11 C9 1.398(6) . ?
C39 H39 0.9300 . ?
C39 C37 1.395(6) . ?
C71 C72 1.382(7) . ?
C71 C76 1.415(7) . ?
C71 B1 1.646(7) . ?
C25 H25 0.9300 . ?
C25 C23 1.383(6) . ?
C42 H42 0.9300 . ?
C21 C23 1.398(6) . ?
C9 C7 1.391(7) . ?
C37 C35 1.381(7) . ?
C59 C60 1.398(6) . ?
C59 C64 1.386(6) . ?
C59 B1 1.652(7) . ?
C54 C44 1.400(6) . ?
C54 C55 1.442(6) . ?
C60 H60 0.9300 . ?
C60 C61 1.388(7) . ?
C46 H46 0.9300 . ?
C55 H55 0.9300 . ?
C55 C56 1.340(6) . ?
C4 H4 0.9300 . ?
C4 C5 1.402(6) . ?
C28 H28 0.9300 . ?
C77 C78 1.410(7) . ?
C77 C82 1.386(7) . ?
C77 B1 1.653(7) . ?
C56 H56 0.9300 . ?
C7 C5 1.378(7) . ?
C72 H72 0.9300 . ?
C72 C73 1.382(7) . ?
C49 C51 1.384(7) . ?
C35 C33 1.401(7) . ?
C65 C66 1.401(7) . ?
C65 C70 1.393(7) . ?
C65 B1 1.649(7) . ?
C53 H53 0.9300 . ?
C53 C51 1.391(6) . ?
C64 H64 0.9300 . ?
C64 C63 1.406(7) . ?
C78 H78 0.9300 . ?
C78 C79 1.375(7) . ?
C76 H76 0.9300 . ?
C76 C75 1.375(7) . ?
C61 H61 0.9300 . ?
C61 C62 1.361(8) . ?
C73 H73 0.9300 . ?
C73 C74 1.357(8) . ?
C62 H62 0.9300 . ?
C62 C63 1.368(8) . ?
C66 H66 0.9300 . ?
C66 C67 1.369(8) . ?
C75 H75 0.9300 . ?
C75 C74 1.397(8) . ?
C74 H74 0.9300 . ?
C70 H70 0.9300 . ?
C70 C69 1.373(8) . ?
C63 H63 0.9300 . ?
C82 H82 0.9300 . ?
C82 C81 1.406(8) . ?
C20 H20A 0.9600 . ?
C20 H20B 0.9600 . ?
C20 H20C 0.9600 . ?
C24 H24A 0.9600 . ?
C24 H24B 0.9600 . ?
C24 H24C 0.9600 . ?
C67 H67 0.9300 . ?
C67 C68 1.352(9) . ?
C79 H79 0.9300 . ?
C79 C80 1.387(9) . ?
C69 H69 0.9300 . ?
C69 C68 1.384(9) . ?
C68 H68 0.9300 . ?
C50 H50A 0.9600 . ?
C50 H50B 0.9600 . ?
C50 H50C 0.9600 . ?
C8 H8A 0.9600 . ?
C8 H8B 0.9600 . ?
C8 H8C 0.9600 . ?
C80 H80 0.9300 . ?
C80 C81 1.350(10) . ?
C38 H38A 0.9600 . ?
C38 H38B 0.9600 . ?
C38 H38C 0.9600 . ?
C48 H48A 0.9600 . ?
C48 H48B 0.9600 . ?
C48 H48C 0.9600 . ?
C52 H52A 0.9600 . ?
C52 H52B 0.9600 . ?
C52 H52C 0.9600 . ?
C34 H34A 0.9600 . ?
C34 H34B 0.9600 . ?
C34 H34C 0.9600 . ?
C81 H81 0.9300 . ?
C57 H57A 0.9600 . ?
C57 H57B 0.9600 . ?
C57 H57C 0.9600 . ?
C10 H10A 0.9600 . ?
C10 H10B 0.9600 . ?
C10 H10C 0.9600 . ?
C22 H22A 0.9600 . ?
C22 H22B 0.9600 . ?
C22 H22C 0.9600 . ?
C6 H6A 0.9600 . ?
C6 H6B 0.9600 . ?
C6 H6C 0.9600 . ?
C36 H36A 0.9600 . ?
C36 H36B 0.9600 . ?
C36 H36C 0.9600 . ?
C58 H58A 0.9600 . ?
C58 H58B 0.9600 . ?
C58 H58C 0.9600 . ?
C83 H83 0.9800 . ?

loop_
_geom_torsion_atom_site_label_1
_geom_torsion_atom_site_label_2
_geom_torsion_atom_site_label_3
_geom_torsion_atom_site_label_4
_geom_torsion
_geom_torsion_site_symmetry_1
_geom_torsion_site_symmetry_2
_geom_torsion_site_symmetry_3
_geom_torsion_site_symmetry_4
_geom_torsion_publ_flag
Mn1 N2 C15 C16 14.5(6) . . . . ?
Mn1 N2 C15 C14 -167.9(3) . . . . ?
Mn1 N2 C12 C13 168.4(3) . . . . ?
Mn1 N2 C12 C2 -15.0(6) . . . . ?
Mn1 N3 C26 C16 17.9(6) . . . . ?
Mn1 N3 C26 C27 -165.0(3) . . . . ?
Mn1 N3 C29 C30 -14.0(6) . . . . ?
Mn1 N3 C29 C28 165.6(3) . . . . ?
Mn1 N4 C43 C42 -167.4(3) . . . . ?
Mn1 N4 C43 C44 12.7(6) . . . . ?
Mn1 N4 C40 C30 -14.0(6) . . . . ?
Mn1 N4 C40 C41 167.1(3) . . . . ?
Mn1 N1 C1 C2 -12.9(6) . . . . ?
Mn1 N1 C1 C56 170.2(3) . . . . ?
Mn1 N1 C54 C44 10.9(7) . . . . ?
Mn1 N1 C54 C55 -170.3(3) . . . . ?
N2 C15 C16 C26 -10.5(7) . . . . ?
N2 C15 C16 C17 168.5(4) . . . . ?
N2 C15 C14 C13 -2.8(5) . . . . ?
N2 C12 C13 C14 1.5(5) . . . . ?
N2 C12 C2 C3 -166.9(4) . . . . ?
N2 C12 C2 C1 10.2(7) . . . . ?
N3 C26 C16 C15 -6.5(6) . . . . ?
N3 C26 C16 C17 174.5(4) . . . . ?
N3 C26 C27 C28 -2.1(5) . . . . ?
N3 C29 C28 C27 0.4(5) . . . . ?
O5 C21 C23 O6 -3.3(6) . . . . ?
O5 C21 C23 C25 176.2(4) . . . . ?
O4 C19 C21 O5 2.9(6) . . . . ?
O4 C19 C21 C23 177.1(4) . . . . ?
N4 C43 C42 C41 -0.5(5) . . . . ?
N4 C43 C44 C45 174.5(4) . . . . ?
N4 C43 C44 C54 -7.5(7) . . . . ?
N4 C40 C41 C42 0.9(5) . . . . ?
O3 C9 C7 O2 4.5(6) . . . . ?
O3 C9 C7 C5 -179.2(4) . . . . ?
N1 C1 C2 C12 4.5(7) . . . . ?
N1 C1 C2 C3 -178.4(4) . . . . ?
N1 C1 C56 C55 0.7(6) . . . . ?
N1 C54 C44 C43 -5.0(8) . . . . ?
N1 C54 C44 C45 173.0(4) . . . . ?
N1 C54 C55 C56 -0.4(6) . . . . ?
O11 C49 C51 O12 5.7(6) . . . . ?
O11 C49 C51 C53 -173.8(4) . . . . ?
O10 C47 C46 C45 -179.3(5) . . . . ?
O10 C47 C49 O11 -5.9(7) . . . . ?
O10 C47 C49 C51 178.4(4) . . . . ?
O2 C7 C5 O1 -4.4(6) . . . . ?
O2 C7 C5 C4 174.8(4) . . . . ?
O9 C37 C35 O8 6.6(7) . . . . ?
O9 C37 C35 C33 -178.7(4) . . . . ?
O8 C35 C33 O7 -6.7(7) . . . . ?
O8 C35 C33 C32 174.4(5) . . . . ?
C15 N2 C12 C13 -3.2(4) . . . . ?
C15 N2 C12 C2 173.4(4) . . . . ?
C12 N2 C15 C16 -173.9(4) . . . . ?
C12 N2 C15 C14 3.7(4) . . . . ?
C12 C13 C14 C15 0.8(5) . . . . ?
C18 C17 C16 C15 -55.7(5) . . . . ?
C18 C17 C16 C26 123.4(4) . . . . ?
C18 C17 C25 C23 1.6(6) . . . . ?
C18 C19 C21 O5 -176.1(4) . . . . ?
C18 C19 C21 C23 -2.0(7) . . . . ?
C26 N3 C29 C30 178.7(4) . . . . ?
C26 N3 C29 C28 -1.7(4) . . . . ?
C26 C27 C28 C29 1.0(5) . . . . ?
C17 C18 C19 O4 -177.2(4) . . . . ?
C17 C18 C19 C21 1.8(6) . . . . ?
C17 C25 C23 O6 177.7(4) . . . . ?
C17 C25 C23 C21 -1.8(6) . . . . ?
C16 C15 C14 C13 174.8(4) . . . . ?
C16 C26 C27 C28 175.0(4) . . . . ?
C16 C17 C25 C23 -175.2(4) . . . . ?
C43 N4 C40 C30 177.8(4) . . . . ?
C43 N4 C40 C41 -1.2(5) . . . . ?
C30 C29 C28 C27 -180.0(4) . . . . ?
C30 C40 C41 C42 -178.0(4) . . . . ?
C30 C31 C32 C33 -179.2(4) . . . . ?
C30 C31 C39 C37 179.8(4) . . . . ?
C29 N3 C26 C16 -174.8(4) . . . . ?
C29 N3 C26 C27 2.3(4) . . . . ?
C29 C30 C40 N4 5.4(7) . . . . ?
C29 C30 C40 C41 -175.8(4) . . . . ?
C29 C30 C31 C32 63.0(6) . . . . ?
C29 C30 C31 C39 -116.6(5) . . . . ?
C40 N4 C43 C42 1.0(5) . . . . ?
C40 N4 C43 C44 -178.9(4) . . . . ?
C40 C30 C29 N3 9.3(7) . . . . ?
C40 C30 C29 C28 -170.2(4) . . . . ?
C40 C30 C31 C32 -116.3(5) . . . . ?
C40 C30 C31 C39 64.1(6) . . . . ?
C40 C41 C42 C43 -0.3(5) . . . . ?
C13 C12 C2 C3 9.1(6) . . . . ?
C13 C12 C2 C1 -173.8(4) . . . . ?
C14 C15 C16 C26 172.3(4) . . . . ?
C14 C15 C16 C17 -8.7(6) . . . . ?
C3 C11 C9 O3 -179.3(4) . . . . ?
C3 C11 C9 C7 -0.1(7) . . . . ?
C3 C4 C5 O1 179.2(4) . . . . ?
C3 C4 C5 C7 0.0(7) . . . . ?
C31 C30 C29 N3 -170.0(4) . . . . ?
C31 C30 C29 C28 10.5(6) . . . . ?
C31 C30 C40 N4 -175.3(4) . . . . ?
C31 C30 C40 C41 3.5(7) . . . . ?
C31 C32 C33 O7 -179.4(5) . . . . ?
C31 C32 C33 C35 -0.5(7) . . . . ?
C31 C39 C37 O9 178.6(4) . . . . ?
C31 C39 C37 C35 -0.8(7) . . . . ?
C45 C53 C51 O12 179.9(4) . . . . ?
C45 C53 C51 C49 -0.7(7) . . . . ?
C1 N1 C54 C44 -178.0(5) . . . . ?
C1 N1 C54 C55 0.8(5) . . . . ?
C47 C49 C51 O12 -178.6(4) . . . . ?
C47 C49 C51 C53 1.9(7) . . . . ?
C27 C26 C16 C15 176.8(4) . . . . ?
C27 C26 C16 C17 -2.2(6) . . . . ?
C19 C18 C17 C16 175.4(4) . . . . ?
C19 C18 C17 C25 -1.6(6) . . . . ?
C19 C21 C23 O6 -177.6(4) . . . . ?
C19 C21 C23 C25 2.0(7) . . . . ?
C32 C31 C39 C37 0.2(7) . . . . ?
C11 C3 C2 C12 -73.3(5) . . . . ?
C11 C3 C2 C1 109.5(5) . . . . ?
C11 C3 C4 C5 1.5(6) . . . . ?
C11 C9 C7 O2 -174.8(4) . . . . ?
C11 C9 C7 C5 1.6(7) . . . . ?
C2 C12 C13 C14 -175.1(4) . . . . ?
C2 C3 C11 C9 177.3(4) . . . . ?
C2 C3 C4 C5 -177.3(4) . . . . ?
C2 C1 C56 C55 -176.2(5) . . . . ?
C39 C31 C32 C33 0.5(7) . . . . ?
C39 C37 C35 O8 -173.9(4) . . . . ?
C39 C37 C35 C33 0.8(7) . . . . ?
C71 C72 C73 C74 -1.1(8) . . . . ?
C71 C76 C75 C74 -1.8(8) . . . . ?
C25 C17 C16 C15 121.2(4) . . . . ?
C25 C17 C16 C26 -59.7(6) . . . . ?
C42 C43 C44 C45 -5.4(7) . . . . ?
C42 C43 C44 C54 172.6(5) . . . . ?
C9 C7 C5 O1 179.3(4) . . . . ?
C9 C7 C5 C4 -1.5(7) . . . . ?
C37 C35 C33 O7 178.8(5) . . . . ?
C37 C35 C33 C32 -0.1(7) . . . . ?
C59 C60 C61 C62 -1.1(8) . . . . ?
C59 C64 C63 C62 -0.6(8) . . . . ?
C54 N1 C1 C2 175.9(4) . . . . ?
C54 N1 C1 C56 -0.9(5) . . . . ?
C54 C55 C56 C1 -0.2(6) . . . . ?
C44 C43 C42 C41 179.4(4) . . . . ?
C44 C45 C46 C47 -179.5(4) . . . . ?
C44 C45 C53 C51 179.2(4) . . . . ?
C44 C54 C55 C56 178.4(5) . . . . ?
C60 C59 C64 C63 0.2(7) . . . . ?
C60 C59 B1 C71 -69.3(5) . . . . ?
C60 C59 B1 C77 174.1(4) . . . . ?
C60 C59 B1 C65 52.1(5) . . . . ?
C60 C61 C62 C63 0.7(8) . . . . ?
C46 C45 C44 C43 -75.8(6) . . . . ?
C46 C45 C44 C54 106.1(5) . . . . ?
C46 C45 C53 C51 -0.2(7) . . . . ?
C46 C47 C49 O11 173.5(4) . . . . ?
C46 C47 C49 C51 -2.2(7) . . . . ?
C55 C54 C44 C43 176.3(5) . . . . ?
C55 C54 C44 C45 -5.7(7) . . . . ?
C4 C3 C11 C9 -1.4(6) . . . . ?
C4 C3 C2 C12 105.5(5) . . . . ?
C4 C3 C2 C1 -71.8(5) . . . . ?
C77 C78 C79 C80 -0.5(8) . . . . ?
C77 C82 C81 C80 -0.4(10) . . . . ?
C56 C1 C2 C12 -179.1(5) . . . . ?
C56 C1 C2 C3 -2.0(7) . . . . ?
C72 C71 C76 C75 0.7(7) . . . . ?
C72 C71 B1 C59 -3.3(6) . . . . ?
C72 C71 B1 C77 117.1(5) . . . . ?
C72 C71 B1 C65 -121.3(5) . . . . ?
C72 C73 C74 C75 -0.1(8) . . . . ?
C49 C47 C46 C45 1.3(7) . . . . ?
C65 C66 C67 C68 -0.9(9) . . . . ?
C65 C70 C69 C68 1.0(9) . . . . ?
C53 C45 C44 C43 104.7(5) . . . . ?
C53 C45 C44 C54 -73.4(6) . . . . ?
C53 C45 C46 C47 -0.1(7) . . . . ?
C64 C59 C60 C61 0.6(7) . . . . ?
C64 C59 B1 C71 111.9(5) . . . . ?
C64 C59 B1 C77 -4.7(6) . . . . ?
C64 C59 B1 C65 -126.7(5) . . . . ?
C78 C77 C82 C81 1.4(8) . . . . ?
C78 C77 B1 C71 -45.9(5) . . . . ?
C78 C77 B1 C59 73.8(5) . . . . ?
C78 C77 B1 C65 -167.5(4) . . . . ?
C78 C79 C80 C81 1.4(9) . . . . ?
C76 C71 C72 C73 0.8(7) . . . . ?
C76 C71 B1 C59 -176.9(4) . . . . ?
C76 C71 B1 C77 -56.4(5) . . . . ?
C76 C71 B1 C65 65.2(5) . . . . ?
C76 C75 C74 C73 1.5(8) . . . . ?
C61 C62 C63 C64 0.2(8) . . . . ?
C66 C65 C70 C69 -1.9(8) . . . . ?
C66 C65 B1 C71 -1.9(6) . . . . ?
C66 C65 B1 C59 -122.4(5) . . . . ?
C66 C65 B1 C77 115.9(5) . . . . ?
C66 C67 C68 C69 -0.1(10) . . . . ?
C70 C65 C66 C67 1.8(7) . . . . ?
C70 C65 B1 C71 174.8(4) . . . . ?
C70 C65 B1 C59 54.3(6) . . . . ?
C70 C65 B1 C77 -67.5(6) . . . . ?
C70 C69 C68 C67 0.0(10) . . . . ?
C82 C77 C78 C79 -0.9(7) . . . . ?
C82 C77 B1 C71 133.0(5) . . . . ?
C82 C77 B1 C59 -107.3(6) . . . . ?
C82 C77 B1 C65 11.3(7) . . . . ?
C20 O4 C19 C18 10.9(7) . . . . ?
C20 O4 C19 C21 -168.1(5) . . . . ?
C24 O6 C23 C25 -13.4(7) . . . . ?
C24 O6 C23 C21 166.2(4) . . . . ?
C79 C80 C81 C82 -1.0(10) . . . . ?
B1 C71 C72 C73 -173.1(5) . . . . ?
B1 C71 C76 C75 174.8(5) . . . . ?
B1 C59 C60 C61 -178.3(4) . . . . ?
B1 C59 C64 C63 179.1(5) . . . . ?
B1 C77 C78 C79 178.1(5) . . . . ?
B1 C77 C82 C81 -177.5(5) . . . . ?
B1 C65 C66 C67 178.7(5) . . . . ?
B1 C65 C70 C69 -178.8(5) . . . . ?
C50 O11 C49 C47 106.9(6) . . . . ?
C50 O11 C49 C51 -77.4(6) . . . . ?
C8 O2 C7 C9 -105.6(6) . . . . ?
C8 O2 C7 C5 78.1(6) . . . . ?
C38 O9 C37 C39 -1.2(8) . . . . ?
C38 O9 C37 C35 178.3(5) . . . . ?
C48 O10 C47 C46 -13.9(8) . . . . ?
C48 O10 C47 C49 165.5(5) . . . . ?
C52 O12 C51 C49 177.5(5) . . . . ?
C52 O12 C51 C53 -3.1(8) . . . . ?
C34 O7 C33 C32 -0.3(8) . . . . ?
C34 O7 C33 C35 -179.2(5) . . . . ?
C10 O3 C9 C11 -2.2(8) . . . . ?
C10 O3 C9 C7 178.6(6) . . . . ?
C22 O5 C21 C19 -98.1(6) . . . . ?
C22 O5 C21 C23 87.7(6) . . . . ?
C6 O1 C5 C4 10.9(7) . . . . ?
C6 O1 C5 C7 -169.9(5) . . . . ?
C36 O8 C35 C37 -109.9(7) . . . . ?
C36 O8 C35 C33 75.5(8) . . . . ?

loop_
_smtbx_masks_void_nr
_smtbx_masks_void_average_x
_smtbx_masks_void_average_y
_smtbx_masks_void_average_z
_smtbx_masks_void_volume
_smtbx_masks_void_count_electrons
_smtbx_masks_void_content
1 0.500 0.000 0.500 626.6 167.5 ?
2 0.500 0.500 0.000 626.6 167.5 ?
3 0.500 0.000 0.000 137.4 39.5 ?
4 0.500 0.500 0.500 137.4 39.5 ?
